data_7049381
loop_
_publ_author_name
'Yagi, Atsumi'
'Kisu, Haruki'
'Yamashita, Makoto'

_publ_section_title
;
 Synthesis of a hydrogen-bridged tetraborane(6): a substituent effect of a
 diaminoboryl group toward the B-B multiple bond character.
;
_journal_issue 17
_journal_name_full 'Dalton transactions (Cambridge, England : 2003)'
_journal_page_first 5496
_journal_page_last 5499
_journal_paper_doi 10.1039/c9dt01117j
_journal_volume 48
_journal_year 2019
_chemical_formula_moiety 'C26 H38 B2 Br2 N2'
_chemical_formula_sum 'C26 H38 B2 Br2 N2'
_chemical_formula_weight 560.02
_space_group_crystal_system monoclinic
_space_group_IT_number 14
_space_group_name_Hall '-P 2yn'
_space_group_name_H-M_alt 'P 1 21/n 1'
_symmetry_space_group_name_Hall '-P 2yn'
_symmetry_space_group_name_H-M 'P 1 21/n 1'
_atom_sites_solution_hydrogens geom
_audit_creation_method SHELXL-2016/6
_audit_update_record
;
2018-12-12 deposited with the CCDC.    2019-03-18 downloaded from the CCDC.
;
_cell_angle_alpha 90
_cell_angle_beta 92.959(3)
_cell_angle_gamma 90
_cell_formula_units_Z 4
_cell_length_a 9.5962(19)
_cell_length_b 16.165(3)
_cell_length_c 18.035(4)
_cell_measurement_reflns_used 5663
_cell_measurement_temperature 93(2)
_cell_measurement_theta_max 31.3277
_cell_measurement_theta_min 2.6714
_cell_volume 2793.9(10)
_computing_cell_refinement 'RIGAKU CrystalClear'
_computing_data_collection 'RIGAKU CrystalClear'
_computing_data_reduction 'RIGAKU CrystalClear'
_computing_molecular_graphics 'Yadokari-XG 2009(Wakita Nemoto et al.)'
_computing_publication_material 'Yadokari-XG 2009(Wakita,Nemoto et al.)'
_computing_structure_refinement 'SHELXL-2014 (Sheldrick, 2014)'
_computing_structure_solution SIR-97
_diffrn_ambient_temperature 93(2)
_diffrn_detector_area_resol_mean 28.5714
_diffrn_measured_fraction_theta_full 0.997
_diffrn_measured_fraction_theta_max 0.997
_diffrn_measurement_device_type 'Rigaku VariMax Saturn'
_diffrn_measurement_method 'omega scans'
_diffrn_radiation_monochromator Confocal
_diffrn_radiation_source 'rotating-anode X-ray tube'
_diffrn_radiation_type MoK\a
_diffrn_radiation_wavelength 0.71075
_diffrn_reflns_av_R_equivalents 0.0686
_diffrn_reflns_av_unetI/netI 0.0903
_diffrn_reflns_Laue_measured_fraction_full 0.997
_diffrn_reflns_Laue_measured_fraction_max 0.997
_diffrn_reflns_limit_h_max 11
_diffrn_reflns_limit_h_min -12
_diffrn_reflns_limit_k_max 20
_diffrn_reflns_limit_k_min -17
_diffrn_reflns_limit_l_max 23
_diffrn_reflns_limit_l_min -23
_diffrn_reflns_number 22590
_diffrn_reflns_point_group_measured_fraction_full 0.997
_diffrn_reflns_point_group_measured_fraction_max 0.997
_diffrn_reflns_theta_full 25.242
_diffrn_reflns_theta_max 27.500
_diffrn_reflns_theta_min 3.275
_exptl_absorpt_coefficient_mu 2.917
_exptl_absorpt_correction_T_max 1.0000
_exptl_absorpt_correction_T_min 0.8413
_exptl_absorpt_correction_type multi-scan
_exptl_absorpt_process_details 'Jacobson, R. (1998) Private communication'
_exptl_crystal_colour Colorless
_exptl_crystal_density_diffrn 1.331
_exptl_crystal_description Block
_exptl_crystal_F_000 1152
_exptl_crystal_size_max 0.200
_exptl_crystal_size_mid 0.200
_exptl_crystal_size_min 0.130
_refine_diff_density_max 0.744
_refine_diff_density_min -0.836
_refine_diff_density_rms 0.112
_refine_ls_extinction_method none
_refine_ls_goodness_of_fit_ref 0.964
_refine_ls_hydrogen_treatment constr
_refine_ls_matrix_type full
_refine_ls_number_parameters 297
_refine_ls_number_reflns 6402
_refine_ls_number_restraints 0
_refine_ls_restrained_S_all 0.964
_refine_ls_R_factor_all 0.0941
_refine_ls_R_factor_gt 0.0544
_refine_ls_shift/su_max 0.000
_refine_ls_shift/su_mean 0.000
_refine_ls_structure_factor_coef Fsqd
_refine_ls_weighting_details 'w=1/[\s^2^(Fo^2^)+(0.0538P)^2^] where P=(Fo^2^+2Fc^2^)/3'
_refine_ls_weighting_scheme calc
_refine_ls_wR_factor_gt 0.1059
_refine_ls_wR_factor_ref 0.1227
_reflns_Friedel_coverage 0.000
_reflns_number_gt 3918
_reflns_number_total 6402
_reflns_threshold_expression 'I > 2\s(I)'
_cod_data_source_file c9dt01117j3.cif
_cod_data_source_block 3
_cod_depositor_comments
;
The following automatic conversions were performed:

'_exptl_absorpt_correction_type' value 'Multi-scan' changed to
'multi-scan' according to
/home/data/users/saulius/crontab/automatic-downloads/rss-feeds/RSC/lib/dictionaries/cif_core.dic
dictionary named 'cif_core.dic' version 2.4.2 from 2011-04-26.

Automatic conversion script
Id: cif_fix_values 4973 2017-02-22 13:04:09Z antanas 

 Adding full bibliography for 7049379--7049381.cif.
;
_cod_original_cell_volume 2793.8(9)
_cod_database_code 7049381
_shelx_shelxl_version_number 2016/6
_shelx_space_group_comment
;
The symmetry employed for this shelxl refinement is uniquely defined
by the following loop, which should always be used as a source of
symmetry information in preference to the above space-group names.
They are only intended as comments.
;
_shelx_estimated_absorpt_t_min 0.593
_shelx_estimated_absorpt_t_max 0.703

loop_
_space_group_symop_operation_xyz
'x, y, z'
'-x+1/2, y+1/2, -z+1/2'
'-x, -y, -z'
'x-1/2, -y-1/2, z-1/2'

loop_
_atom_site_label
_atom_site_type_symbol
_atom_site_fract_x
_atom_site_fract_y
_atom_site_fract_z
_atom_site_U_iso_or_equiv
_atom_site_adp_type
_atom_site_occupancy
_atom_site_site_symmetry_order
_atom_site_calc_flag
_atom_site_refinement_flags_posn
_atom_site_refinement_flags_adp
B1 B 0.0819(4) 0.1149(2) 0.7228(2) 0.0162(8) Uani 1 1 d . .
N1 N -0.0476(3) 0.10649(16) 0.75635(16) 0.0182(7) Uani 1 1 d . .
N2 N 0.1305(3) 0.03462(16) 0.70534(16) 0.0178(6) Uani 1 1 d . .
C1 C -0.0964(4) 0.01975(19) 0.7506(2) 0.0212(8) Uani 1 1 d . .
H1 H -0.164792 0.012357 0.708129 0.025 Uiso 1 1 calc R U
H1A H -0.139129 0.001747 0.796754 0.025 Uiso 1 1 calc R U
C2 C 0.0399(3) -0.0279(2) 0.7385(2) 0.0215(8) Uani 1 1 d . .
H2 H 0.082232 -0.048644 0.786172 0.026 Uiso 1 1 calc R U
H2A H 0.022757 -0.075240 0.704395 0.026 Uiso 1 1 calc R U
C3 C -0.1378(3) 0.1682(2) 0.7850(2) 0.0177(8) Uani 1 1 d . .
C4 C -0.2188(3) 0.2196(2) 0.7371(2) 0.0190(8) Uani 1 1 d . .
C5 C -0.3010(4) 0.2808(2) 0.7680(2) 0.0232(8) Uani 1 1 d . .
H5 H -0.355749 0.316197 0.736200 0.028 Uiso 1 1 calc R U
C6 C -0.3038(4) 0.2904(2) 0.8435(2) 0.0234(8) Uani 1 1 d . .
H6 H -0.359230 0.332913 0.863427 0.028 Uiso 1 1 calc R U
C7 C -0.2258(4) 0.2382(2) 0.8911(2) 0.0231(8) Uani 1 1 d . .
H7 H -0.229655 0.244492 0.943366 0.028 Uiso 1 1 calc R U
C8 C -0.1417(3) 0.1766(2) 0.8621(2) 0.0198(8) Uani 1 1 d . .
C9 C -0.0597(4) 0.1210(2) 0.9158(2) 0.0232(8) Uani 1 1 d . .
H9 H -0.012555 0.078019 0.886096 0.028 Uiso 1 1 calc R U
C10 C 0.0536(5) 0.1693(3) 0.9598(3) 0.0478(12) Uani 1 1 d . .
H10 H 0.115031 0.196205 0.925363 0.072 Uiso 1 1 calc R U
H10A H 0.108367 0.131266 0.992065 0.072 Uiso 1 1 calc R U
H10B H 0.010203 0.211351 0.990209 0.072 Uiso 1 1 calc R U
C11 C -0.1548(5) 0.0762(3) 0.9684(2) 0.0436(12) Uani 1 1 d . .
H11 H -0.204734 0.116952 0.997250 0.065 Uiso 1 1 calc R U
H11A H -0.098314 0.040692 1.002211 0.065 Uiso 1 1 calc R U
H11B H -0.222314 0.042156 0.939387 0.065 Uiso 1 1 calc R U
C12 C -0.2228(4) 0.2103(2) 0.6531(2) 0.0252(9) Uani 1 1 d . .
H12 H -0.157436 0.164674 0.640865 0.030 Uiso 1 1 calc R U
C13 C -0.1739(4) 0.2895(2) 0.6153(2) 0.0301(9) Uani 1 1 d . .
H13 H -0.240163 0.334294 0.623660 0.045 Uiso 1 1 calc R U
H13A H -0.169089 0.279762 0.561906 0.045 Uiso 1 1 calc R U
H13B H -0.081414 0.305020 0.636361 0.045 Uiso 1 1 calc R U
C14 C -0.3697(4) 0.1859(2) 0.6235(2) 0.0292(9) Uani 1 1 d . .
H14 H -0.398599 0.135225 0.648308 0.044 Uiso 1 1 calc R U
H14A H -0.369109 0.176138 0.569848 0.044 Uiso 1 1 calc R U
H14B H -0.435148 0.230560 0.633328 0.044 Uiso 1 1 calc R U
C15 C 0.2694(3) 0.00904(19) 0.6898(2) 0.0188(8) Uani 1 1 d . .
C16 C 0.2940(3) -0.02279(19) 0.6188(2) 0.0178(8) Uani 1 1 d . .
C17 C 0.4278(4) -0.0512(2) 0.6061(2) 0.0243(9) Uani 1 1 d . .
H17 H 0.446441 -0.072628 0.558608 0.029 Uiso 1 1 calc R U
C18 C 0.5342(4) -0.0491(2) 0.6609(2) 0.0228(8) Uani 1 1 d . .
H18 H 0.624191 -0.069618 0.651090 0.027 Uiso 1 1 calc R U
C19 C 0.5090(4) -0.0169(2) 0.7298(2) 0.0239(9) Uani 1 1 d . .
H19 H 0.582454 -0.015373 0.767205 0.029 Uiso 1 1 calc R U
C20 C 0.3773(4) 0.0136(2) 0.7458(2) 0.0197(8) Uani 1 1 d . .
C21 C 0.3566(4) 0.0475(2) 0.8228(2) 0.0236(8) Uani 1 1 d . .
H21 H 0.257705 0.066721 0.824335 0.028 Uiso 1 1 calc R U
C22 C 0.4524(4) 0.1224(2) 0.8402(2) 0.0365(11) Uani 1 1 d . .
H22 H 0.550088 0.104648 0.841070 0.055 Uiso 1 1 calc R U
H22A H 0.431832 0.145279 0.888802 0.055 Uiso 1 1 calc R U
H22B H 0.436043 0.164798 0.801953 0.055 Uiso 1 1 calc R U
C23 C 0.3810(4) -0.0192(2) 0.8833(2) 0.0372(10) Uani 1 1 d . .
H23 H 0.318605 -0.066140 0.872567 0.056 Uiso 1 1 calc R U
H23A H 0.361806 0.004208 0.931817 0.056 Uiso 1 1 calc R U
H23B H 0.478164 -0.037950 0.883797 0.056 Uiso 1 1 calc R U
C24 C 0.1792(4) -0.0279(2) 0.5582(2) 0.0234(8) Uani 1 1 d . .
H24 H 0.097267 0.003993 0.574914 0.028 Uiso 1 1 calc R U
C25 C 0.1326(4) -0.1175(2) 0.5447(2) 0.0309(10) Uani 1 1 d . .
H25 H 0.209435 -0.149281 0.525041 0.046 Uiso 1 1 calc R U
H25A H 0.052248 -0.118558 0.508931 0.046 Uiso 1 1 calc R U
H25B H 0.106258 -0.142116 0.591682 0.046 Uiso 1 1 calc R U
C26 C 0.2244(4) 0.0111(2) 0.4854(2) 0.0277(9) Uani 1 1 d . .
H26 H 0.257117 0.067708 0.495064 0.042 Uiso 1 1 calc R U
H26A H 0.144826 0.012194 0.449111 0.042 Uiso 1 1 calc R U
H26B H 0.299969 -0.021728 0.465750 0.042 Uiso 1 1 calc R U
B2 B 0.1625(4) 0.2036(2) 0.7038(3) 0.0243(10) Uani 1 1 d . .
Br1 Br 0.18987(5) 0.29078(2) 0.77299(3) 0.03688(14) Uani 1 1 d . .
Br2 Br 0.22930(5) 0.22096(2) 0.60633(2) 0.03817(15) Uani 1 1 d . .

loop_
_atom_site_aniso_label
_atom_site_aniso_U_11
_atom_site_aniso_U_22
_atom_site_aniso_U_33
_atom_site_aniso_U_23
_atom_site_aniso_U_13
_atom_site_aniso_U_12
B1 0.015(2) 0.018(2) 0.015(2) -0.0016(16) -0.0006(16) -0.0018(15)
N1 0.0199(16) 0.0156(15) 0.0194(17) -0.0019(12) 0.0057(13) -0.0017(12)
N2 0.0161(15) 0.0156(15) 0.0222(17) -0.0010(12) 0.0055(13) -0.0003(12)
C1 0.025(2) 0.0152(19) 0.024(2) -0.0010(15) 0.0111(16) -0.0033(14)
C2 0.023(2) 0.0156(19) 0.027(2) -0.0022(15) 0.0052(17) -0.0024(15)
C3 0.0150(18) 0.0182(19) 0.020(2) -0.0026(15) 0.0039(15) -0.0003(14)
C4 0.0176(19) 0.0192(19) 0.021(2) -0.0016(15) 0.0035(15) 0.0003(14)
C5 0.020(2) 0.022(2) 0.028(2) -0.0034(16) 0.0037(17) 0.0030(15)
C6 0.024(2) 0.0180(19) 0.029(2) -0.0084(16) 0.0079(17) 0.0007(15)
C7 0.025(2) 0.022(2) 0.022(2) -0.0092(16) 0.0095(17) -0.0013(15)
C8 0.0168(19) 0.0188(19) 0.024(2) -0.0034(15) 0.0037(16) 0.0000(14)
C9 0.024(2) 0.029(2) 0.018(2) -0.0009(16) 0.0055(16) 0.0042(16)
C10 0.056(3) 0.049(3) 0.035(3) 0.000(2) -0.024(2) -0.002(2)
C11 0.048(3) 0.043(3) 0.041(3) 0.017(2) 0.013(2) 0.013(2)
C12 0.028(2) 0.026(2) 0.022(2) 0.0007(16) 0.0055(17) 0.0041(16)
C13 0.028(2) 0.037(2) 0.025(2) 0.0058(18) 0.0058(18) -0.0004(17)
C14 0.033(2) 0.030(2) 0.025(2) -0.0025(17) -0.0007(18) 0.0012(17)
C15 0.0179(19) 0.0128(18) 0.026(2) 0.0003(14) 0.0068(16) 0.0004(14)
C16 0.0186(19) 0.0145(18) 0.021(2) 0.0014(14) 0.0053(15) 0.0015(14)
C17 0.023(2) 0.025(2) 0.025(2) 0.0030(16) 0.0061(17) -0.0006(16)
C18 0.0159(19) 0.022(2) 0.031(2) 0.0029(16) 0.0086(17) 0.0030(15)
C19 0.022(2) 0.021(2) 0.030(2) 0.0030(16) 0.0037(17) -0.0030(15)
C20 0.021(2) 0.0148(18) 0.024(2) 0.0021(15) 0.0042(16) -0.0042(14)
C21 0.020(2) 0.027(2) 0.025(2) -0.0034(16) 0.0046(17) -0.0025(15)
C22 0.036(3) 0.034(2) 0.039(3) -0.009(2) 0.002(2) -0.0093(19)
C23 0.045(3) 0.040(2) 0.028(3) 0.0031(19) 0.009(2) -0.001(2)
C24 0.0191(19) 0.028(2) 0.023(2) -0.0043(16) 0.0031(16) 0.0028(15)
C25 0.028(2) 0.039(2) 0.026(2) -0.0051(18) 0.0022(18) -0.0074(18)
C26 0.029(2) 0.029(2) 0.026(2) 0.0013(17) 0.0023(18) 0.0032(16)
B2 0.014(2) 0.024(2) 0.036(3) 0.0010(19) 0.0051(19) 0.0057(17)
Br1 0.0484(3) 0.0212(2) 0.0412(3) -0.00774(18) 0.0042(2) -0.00641(18)
Br2 0.0494(3) 0.0322(3) 0.0349(3) 0.00683(18) 0.0212(2) -0.00351(19)

loop_
_atom_type_symbol
_atom_type_description
_atom_type_scat_dispersion_real
_atom_type_scat_dispersion_imag
_atom_type_scat_source
C C 0.0033 0.0016 'International Tables Vol C Tables 4.2.6.8 and 6.1.1.4'
H H 0.0000 0.0000 'International Tables Vol C Tables 4.2.6.8 and 6.1.1.4'
B B 0.0013 0.0007 'International Tables Vol C Tables 4.2.6.8 and 6.1.1.4'
N N 0.0061 0.0033 'International Tables Vol C Tables 4.2.6.8 and 6.1.1.4'
Br Br -0.2901 2.4595 'International Tables Vol C Tables 4.2.6.8 and 6.1.1.4'

loop_
_geom_angle_atom_site_label_1
_geom_angle_atom_site_label_2
_geom_angle_atom_site_label_3
_geom_angle
N1 B1 N2 108.2(3)
N1 B1 B2 126.5(3)
N2 B1 B2 125.2(3)
B1 N1 C3 130.2(3)
B1 N1 C1 110.0(3)
C3 N1 C1 119.3(3)
B1 N2 C15 128.7(3)
B1 N2 C2 109.1(3)
C15 N2 C2 116.9(3)
N1 C1 C2 102.4(3)
N1 C1 H1 111.3
C2 C1 H1 111.3
N1 C1 H1A 111.3
C2 C1 H1A 111.3
H1 C1 H1A 109.2
N2 C2 C1 103.7(3)
N2 C2 H2 111.0
C1 C2 H2 111.0
N2 C2 H2A 111.0
C1 C2 H2A 111.0
H2 C2 H2A 109.0
C8 C3 C4 120.7(3)
C8 C3 N1 118.3(3)
C4 C3 N1 121.0(3)
C5 C4 C3 118.6(3)
C5 C4 C12 118.8(3)
C3 C4 C12 122.6(3)
C6 C5 C4 121.1(3)
C6 C5 H5 119.4
C4 C5 H5 119.4
C5 C6 C7 120.3(3)
C5 C6 H6 119.9
C7 C6 H6 119.9
C6 C7 C8 120.1(3)
C6 C7 H7 119.9
C8 C7 H7 119.9
C3 C8 C7 119.1(3)
C3 C8 C9 122.6(3)
C7 C8 C9 118.3(3)
C8 C9 C10 111.2(3)
C8 C9 C11 111.8(3)
C10 C9 C11 110.6(4)
C8 C9 H9 107.7
C10 C9 H9 107.7
C11 C9 H9 107.7
C9 C10 H10 109.5
C9 C10 H10A 109.5
H10 C10 H10A 109.5
C9 C10 H10B 109.5
H10 C10 H10B 109.5
H10A C10 H10B 109.5
C9 C11 H11 109.5
C9 C11 H11A 109.5
H11 C11 H11A 109.5
C9 C11 H11B 109.5
H11 C11 H11B 109.5
H11A C11 H11B 109.5
C4 C12 C14 110.4(3)
C4 C12 C13 111.5(3)
C14 C12 C13 110.9(3)
C4 C12 H12 108.0
C14 C12 H12 108.0
C13 C12 H12 108.0
C12 C13 H13 109.5
C12 C13 H13A 109.5
H13 C13 H13A 109.5
C12 C13 H13B 109.5
H13 C13 H13B 109.5
H13A C13 H13B 109.5
C12 C14 H14 109.5
C12 C14 H14A 109.5
H14 C14 H14A 109.5
C12 C14 H14B 109.5
H14 C14 H14B 109.5
H14A C14 H14B 109.5
C16 C15 C20 121.2(3)
C16 C15 N2 118.8(3)
C20 C15 N2 119.9(3)
C17 C16 C15 117.9(3)
C17 C16 C24 120.3(3)
C15 C16 C24 121.8(3)
C18 C17 C16 121.8(4)
C18 C17 H17 119.1
C16 C17 H17 119.1
C19 C18 C17 119.6(3)
C19 C18 H18 120.2
C17 C18 H18 120.2
C18 C19 C20 121.3(4)
C18 C19 H19 119.3
C20 C19 H19 119.3
C19 C20 C15 118.1(3)
C19 C20 C21 118.6(3)
C15 C20 C21 123.3(3)
C20 C21 C22 111.5(3)
C20 C21 C23 111.8(3)
C22 C21 C23 109.7(3)
C20 C21 H21 107.9
C22 C21 H21 107.9
C23 C21 H21 107.9
C21 C22 H22 109.5
C21 C22 H22A 109.5
H22 C22 H22A 109.5
C21 C22 H22B 109.5
H22 C22 H22B 109.5
H22A C22 H22B 109.5
C21 C23 H23 109.5
C21 C23 H23A 109.5
H23 C23 H23A 109.5
C21 C23 H23B 109.5
H23 C23 H23B 109.5
H23A C23 H23B 109.5
C16 C24 C25 111.2(3)
C16 C24 C26 111.6(3)
C25 C24 C26 110.2(3)
C16 C24 H24 107.9
C25 C24 H24 107.9
C26 C24 H24 107.9
C24 C25 H25 109.5
C24 C25 H25A 109.5
H25 C25 H25A 109.5
C24 C25 H25B 109.5
H25 C25 H25B 109.5
H25A C25 H25B 109.5
C24 C26 H26 109.5
C24 C26 H26A 109.5
H26 C26 H26A 109.5
C24 C26 H26B 109.5
H26 C26 H26B 109.5
H26A C26 H26B 109.5
B1 B2 Br1 123.5(3)
B1 B2 Br2 119.5(3)
Br1 B2 Br2 116.9(2)

loop_
_geom_bond_atom_site_label_1
_geom_bond_atom_site_label_2
_geom_bond_distance
B1 N1 1.417(5)
B1 N2 1.420(4)
B1 B2 1.674(5)
N1 C3 1.434(4)
N1 C1 1.480(4)
N2 C15 1.437(4)
N2 C2 1.480(4)
C1 C2 1.543(4)
C1 H1 0.9900
C1 H1A 0.9900
C2 H2 0.9900
C2 H2A 0.9900
C3 C8 1.400(5)
C3 C4 1.404(5)
C4 C5 1.398(4)
C4 C12 1.521(5)
C5 C6 1.373(5)
C5 H5 0.9500
C6 C7 1.394(5)
C6 H6 0.9500
C7 C8 1.400(4)
C7 H7 0.9500
C8 C9 1.513(5)
C9 C10 1.527(5)
C9 C11 1.532(5)
C9 H9 1.0000
C10 H10 0.9800
C10 H10A 0.9800
C10 H10B 0.9800
C11 H11 0.9800
C11 H11A 0.9800
C11 H11B 0.9800
C12 C14 1.533(5)
C12 C13 1.534(5)
C12 H12 1.0000
C13 H13 0.9800
C13 H13A 0.9800
C13 H13B 0.9800
C14 H14 0.9800
C14 H14A 0.9800
C14 H14B 0.9800
C15 C16 1.410(5)
C15 C20 1.411(5)
C16 C17 1.394(5)
C16 C24 1.514(5)
C17 C18 1.384(5)
C17 H17 0.9500
C18 C19 1.381(5)
C18 H18 0.9500
C19 C20 1.400(5)
C19 H19 0.9500
C20 C21 1.516(5)
C21 C22 1.542(5)
C21 C23 1.543(5)
C21 H21 1.0000
C22 H22 0.9800
C22 H22A 0.9800
C22 H22B 0.9800
C23 H23 0.9800
C23 H23A 0.9800
C23 H23B 0.9800
C24 C25 1.532(5)
C24 C26 1.538(5)
C24 H24 1.0000
C25 H25 0.9800
C25 H25A 0.9800
C25 H25B 0.9800
C26 H26 0.9800
C26 H26A 0.9800
C26 H26B 0.9800
B2 Br1 1.892(4)
B2 Br2 1.922(5)
